data_4127385
loop_
_publ_author_name
'Hayashi, Mikihiro'
'Takahashi, Yuki'
'Yoshida, Yukihiro'
'Sugimoto, Kunihisa'
'Kitagawa, Hiroshi'

_publ_section_title
;
 Role of <i>d</i>-Elements in a Proton-Electron Coupling of <i>d</i>-\p
 Hybridized Electron Systems.
;
_journal_issue 29
_journal_name_full 'Journal of the American Chemical Society'
_journal_page_first 11686
_journal_page_last 11693
_journal_paper_doi 10.1021/jacs.9b04937
_journal_volume 141
_journal_year 2019
_chemical_formula_sum 'C24 H41 N5 Pt S4'
_chemical_formula_weight 722.95
_space_group_crystal_system triclinic
_space_group_IT_number 2
_space_group_name_Hall '-P 1'
_space_group_name_H-M_alt 'P -1'
_symmetry_space_group_name_Hall '-P 1'
_symmetry_space_group_name_H-M 'P -1'
_atom_sites_solution_hydrogens geom
_audit_creation_method SHELXL-2018/1
_cell_angle_alpha 72.1810(10)
_cell_angle_beta 80.2240(10)
_cell_angle_gamma 89.5660(10)
_cell_formula_units_Z 2
_cell_length_a 9.9538(13)
_cell_length_b 10.2166(13)
_cell_length_c 15.106(2)
_cell_measurement_reflns_used 9997
_cell_measurement_temperature 100(2)
_cell_measurement_theta_max 28.50
_cell_measurement_theta_min 2.31
_cell_volume 1439.6(3)
_computing_structure_refinement 'SHELXL-2018/1 (Sheldrick, 2018)'
_diffrn_ambient_temperature 100(2)
_diffrn_measured_fraction_theta_full 0.977
_diffrn_measured_fraction_theta_max 0.882
_diffrn_measurement_device_type 'Bruker APEX-II CCD'
_diffrn_measurement_method '\f and \w scans'
_diffrn_radiation_type MoK\a
_diffrn_radiation_wavelength 0.71069
_diffrn_reflns_av_R_equivalents 0.0229
_diffrn_reflns_av_unetI/netI 0.0248
_diffrn_reflns_Laue_measured_fraction_full 0.977
_diffrn_reflns_Laue_measured_fraction_max 0.882
_diffrn_reflns_limit_h_max 13
_diffrn_reflns_limit_h_min -13
_diffrn_reflns_limit_k_max 13
_diffrn_reflns_limit_k_min -13
_diffrn_reflns_limit_l_max 20
_diffrn_reflns_limit_l_min -20
_diffrn_reflns_number 15914
_diffrn_reflns_point_group_measured_fraction_full 0.977
_diffrn_reflns_point_group_measured_fraction_max 0.882
_diffrn_reflns_theta_full 25.240
_diffrn_reflns_theta_max 28.562
_diffrn_reflns_theta_min 1.438
_exptl_absorpt_coefficient_mu 5.186
_exptl_absorpt_correction_type none
_exptl_crystal_colour brown
_exptl_crystal_density_diffrn 1.668
_exptl_crystal_description block
_exptl_crystal_F_000 724
_exptl_crystal_size_max 0.100
_exptl_crystal_size_mid 0.100
_exptl_crystal_size_min 0.050
_refine_diff_density_max 1.265
_refine_diff_density_min -1.392
_refine_diff_density_rms 0.151
_refine_ls_extinction_method none
_refine_ls_goodness_of_fit_ref 1.371
_refine_ls_hydrogen_treatment constr
_refine_ls_matrix_type full
_refine_ls_number_parameters 309
_refine_ls_number_reflns 6487
_refine_ls_number_restraints 0
_refine_ls_restrained_S_all 1.371
_refine_ls_R_factor_all 0.0380
_refine_ls_R_factor_gt 0.0370
_refine_ls_shift/su_max 0.000
_refine_ls_shift/su_mean 0.000
_refine_ls_structure_factor_coef Fsqd
_refine_ls_weighting_details 'w=1/[\s^2^(Fo^2^)+12.4805P] where P=(Fo^2^+2Fc^2^)/3'
_refine_ls_weighting_scheme calc
_refine_ls_wR_factor_gt 0.0973
_refine_ls_wR_factor_ref 0.0976
_reflns_Friedel_coverage 0.000
_reflns_number_gt 6294
_reflns_number_total 6487
_reflns_threshold_expression 'I > 2\s(I)'
_cod_data_source_file ja9b04937_si_005.cif
_cod_data_source_block (TBA)[Pt(HL)(L)]_100K
_cod_database_code 4127385
_shelx_shelxl_version_number 2018/1
_shelx_space_group_comment
;
The symmetry employed for this shelxl refinement is uniquely defined
by the following loop, which should always be used as a source of
symmetry information in preference to the above space-group names.
They are only intended as comments.
;
_shelx_estimated_absorpt_t_min 0.625
_shelx_estimated_absorpt_t_max 0.782

loop_
_space_group_symop_operation_xyz
'x, y, z'
'-x, -y, -z'

loop_
_atom_site_label
_atom_site_type_symbol
_atom_site_fract_x
_atom_site_fract_y
_atom_site_fract_z
_atom_site_U_iso_or_equiv
_atom_site_adp_type
_atom_site_occupancy
_atom_site_site_symmetry_order
_atom_site_calc_flag
_atom_site_refinement_flags_posn
_atom_site_refinement_flags_adp
_atom_site_refinement_flags_occupancy
Pt1 Pt 0.000000 0.500000 0.500000 0.01471(8) Uani 1 2 d S . P
Pt2 Pt 0.500000 -0.500000 1.000000 0.01652(8) Uani 1 2 d S . P
S2 S 0.19331(15) 0.42214(14) 0.56035(11) 0.0178(3) Uani 1 1 d . . .
S3 S 0.27363(15) -0.54887(14) 1.00866(10) 0.0186(3) Uani 1 1 d . . .
S4 S 0.47529(15) -0.27640(14) 0.91113(11) 0.0197(3) Uani 1 1 d . . .
S1 S -0.04638(15) 0.28478(14) 0.49261(11) 0.0176(3) Uani 1 1 d . . .
N5 N 0.4515(5) 0.6911(5) 0.2419(3) 0.0150(9) Uani 1 1 d . . .
N1 N 0.0904(5) 0.0570(5) 0.5411(3) 0.0161(9) Uani 1 1 d . . .
H5 H 0.029962 0.019807 0.518540 0.019 Uiso 0.5 1 calc R U P
C16 C 0.7380(8) 0.9722(7) -0.0064(5) 0.0303(15) Uani 1 1 d . . .
H40 H 0.671648 0.925606 -0.029056 0.046 Uiso 1 1 calc R U .
H41 H 0.815755 1.009513 -0.057439 0.046 Uiso 1 1 calc R U .
H42 H 0.694731 1.047331 0.013645 0.046 Uiso 1 1 calc R U .
N2 N 0.2855(5) 0.1712(5) 0.6100(3) 0.0170(9) Uani 1 1 d . . .
N4 N 0.2599(5) -0.1600(5) 0.8447(4) 0.0217(10) Uani 1 1 d . . .
C6 C 0.2840(7) 0.0369(6) 0.6148(4) 0.0227(12) Uani 1 1 d . . .
H2 H 0.350840 -0.019724 0.643283 0.027 Uiso 1 1 calc R U .
C10 C 0.3328(7) 0.9129(6) 0.2539(4) 0.0215(12) Uani 1 1 d . . .
H15 H 0.244677 0.884460 0.241704 0.026 Uiso 1 1 calc R U .
H16 H 0.388738 0.965464 0.192686 0.026 Uiso 1 1 calc R U .
C14 C 0.6818(7) 0.8261(6) 0.1692(4) 0.0223(12) Uani 1 1 d . . .
H21 H 0.721047 0.758044 0.219140 0.027 Uiso 1 1 calc R U .
H22 H 0.658420 0.907219 0.190476 0.027 Uiso 1 1 calc R U .
C19 C 0.6280(7) 0.3452(6) 0.3346(4) 0.0259(14) Uani 1 1 d . . .
H28 H 0.665418 0.277431 0.303240 0.031 Uiso 1 1 calc R U .
H29 H 0.705082 0.386164 0.352405 0.031 Uiso 1 1 calc R U .
C2 C 0.1880(6) 0.2477(6) 0.5712(4) 0.0177(11) Uani 1 1 d . . .
C9 C 0.4063(6) 0.7864(6) 0.3005(4) 0.0186(11) Uani 1 1 d . . .
H7 H 0.345548 0.732146 0.359103 0.022 Uiso 1 1 calc R U .
H8 H 0.488112 0.817451 0.319225 0.022 Uiso 1 1 calc R U .
C8 C 0.1240(7) -0.1573(6) 0.8398(5) 0.0261(13) Uani 1 1 d . . .
H4 H 0.089396 -0.076548 0.801791 0.031 Uiso 1 1 calc R U .
C5 C 0.1890(7) -0.0201(6) 0.5798(4) 0.0208(12) Uani 1 1 d . . .
H1 H 0.192511 -0.114300 0.582676 0.025 Uiso 1 1 calc R U .
N3 N 0.0831(6) -0.3861(5) 0.9418(4) 0.0232(11) Uani 1 1 d . . .
H6 H 0.025889 -0.456589 0.973338 0.028 Uiso 0.5 1 calc R U P
C1 C 0.0841(6) 0.1899(5) 0.5371(4) 0.0165(11) Uani 1 1 d . . .
C4 C 0.3059(7) -0.2746(6) 0.8984(4) 0.0201(12) Uani 1 1 d . . .
C13 C 0.5550(6) 0.7638(6) 0.1531(4) 0.0178(11) Uani 1 1 d . . .
H13 H 0.582856 0.696564 0.118906 0.021 Uiso 1 1 calc R U .
H14 H 0.508783 0.837660 0.111403 0.021 Uiso 1 1 calc R U .
C15 C 0.7875(6) 0.8698(6) 0.0767(4) 0.0207(12) Uani 1 1 d . . .
H38 H 0.869753 0.910819 0.088639 0.025 Uiso 1 1 calc R U .
H39 H 0.814859 0.786458 0.059135 0.025 Uiso 1 1 calc R U .
C21 C 0.3332(6) 0.6437(6) 0.2054(4) 0.0195(12) Uani 1 1 d . . .
H9 H 0.295815 0.725811 0.164442 0.023 Uiso 1 1 calc R U .
H10 H 0.369301 0.586132 0.165372 0.023 Uiso 1 1 calc R U .
C17 C 0.5121(7) 0.5699(6) 0.3070(4) 0.0197(12) Uani 1 1 d . . .
H11 H 0.441445 0.526936 0.363069 0.024 Uiso 1 1 calc R U .
H12 H 0.588087 0.605361 0.329148 0.024 Uiso 1 1 calc R U .
C7 C 0.0370(7) -0.2681(6) 0.8884(5) 0.0255(13) Uani 1 1 d . . .
H3 H -0.057321 -0.262439 0.884769 0.031 Uiso 1 1 calc R U .
C3 C 0.2170(6) -0.3949(6) 0.9464(4) 0.0175(11) Uani 1 1 d . . .
C22 C 0.2168(7) 0.5625(7) 0.2804(4) 0.0250(13) Uani 1 1 d . . .
H19 H 0.178822 0.619069 0.320602 0.030 Uiso 1 1 calc R U .
H20 H 0.252157 0.478827 0.321115 0.030 Uiso 1 1 calc R U .
C23 C 0.1036(7) 0.5208(7) 0.2362(5) 0.0295(14) Uani 1 1 d . . .
H23 H 0.144205 0.470914 0.192115 0.035 Uiso 1 1 calc R U .
H24 H 0.037600 0.456154 0.286868 0.035 Uiso 1 1 calc R U .
C12 C 0.2154(7) 1.1208(7) 0.2840(5) 0.0295(15) Uani 1 1 d . . .
H35 H 0.258220 1.180822 0.221601 0.044 Uiso 1 1 calc R U .
H36 H 0.201157 1.174034 0.328620 0.044 Uiso 1 1 calc R U .
H37 H 0.127272 1.083150 0.279783 0.044 Uiso 1 1 calc R U .
C11 C 0.3074(7) 1.0038(6) 0.3181(4) 0.0230(12) Uiso 1 1 d . . .
H33 H 0.265507 0.946243 0.382447 0.028 Uiso 1 1 calc R U .
H34 H 0.396118 1.042722 0.322266 0.028 Uiso 1 1 calc R U .
C24 C 0.0271(8) 0.6396(9) 0.1833(6) 0.0399(18) Uani 1 1 d . . .
H25 H -0.012638 0.690670 0.226003 0.060 Uiso 1 1 calc R U .
H26 H -0.045862 0.604015 0.159571 0.060 Uiso 1 1 calc R U .
H27 H 0.090197 0.701074 0.130115 0.060 Uiso 1 1 calc R U .
C18 C 0.5653(8) 0.4589(7) 0.2639(5) 0.0294(15) Uani 1 1 d . . .
H17 H 0.635066 0.500495 0.206955 0.035 Uiso 1 1 calc R U .
H18 H 0.489432 0.418899 0.244316 0.035 Uiso 1 1 calc R U .
C20 C 0.5290(9) 0.2699(7) 0.4241(5) 0.0411(19) Uani 1 1 d . . .
H30 H 0.506982 0.330966 0.462915 0.062 Uiso 1 1 calc R U .
H31 H 0.571089 0.188009 0.459737 0.062 Uiso 1 1 calc R U .
H32 H 0.445272 0.242065 0.407238 0.062 Uiso 1 1 calc R U .

loop_
_atom_site_aniso_label
_atom_site_aniso_U_11
_atom_site_aniso_U_22
_atom_site_aniso_U_33
_atom_site_aniso_U_23
_atom_site_aniso_U_13
_atom_site_aniso_U_12
Pt1 0.01849(16) 0.01002(13) 0.01727(15) -0.00640(11) -0.00358(11) 0.00084(11)
Pt2 0.01777(17) 0.01472(14) 0.01770(15) -0.00744(11) -0.00013(11) -0.00291(11)
S2 0.0180(7) 0.0126(6) 0.0278(7) -0.0097(5) -0.0111(6) 0.0026(5)
S3 0.0158(7) 0.0154(6) 0.0234(7) -0.0050(5) -0.0016(5) -0.0029(5)
S4 0.0181(7) 0.0168(6) 0.0239(7) -0.0059(5) -0.0036(5) -0.0052(5)
S1 0.0177(7) 0.0112(6) 0.0286(7) -0.0089(5) -0.0118(6) 0.0037(5)
N5 0.019(2) 0.016(2) 0.013(2) -0.0048(17) -0.0080(18) -0.0014(18)
N1 0.018(3) 0.012(2) 0.021(2) -0.0071(18) -0.0079(19) 0.0009(18)
C16 0.040(4) 0.030(3) 0.020(3) -0.004(3) -0.008(3) -0.007(3)
N2 0.017(2) 0.017(2) 0.019(2) -0.0057(18) -0.0078(19) 0.0049(18)
N4 0.018(3) 0.019(2) 0.027(3) -0.006(2) -0.002(2) -0.0006(19)
C6 0.031(4) 0.015(3) 0.023(3) -0.004(2) -0.010(2) 0.004(2)
C10 0.026(3) 0.019(3) 0.021(3) -0.006(2) -0.008(2) 0.006(2)
C14 0.027(3) 0.022(3) 0.018(3) -0.004(2) -0.009(2) 0.000(2)
C19 0.039(4) 0.020(3) 0.022(3) -0.007(2) -0.013(3) 0.010(3)
C2 0.026(3) 0.014(2) 0.014(3) -0.005(2) -0.004(2) 0.003(2)
C9 0.025(3) 0.018(3) 0.016(3) -0.009(2) -0.006(2) 0.002(2)
C8 0.029(4) 0.019(3) 0.030(3) -0.006(2) -0.008(3) -0.002(2)
C5 0.027(3) 0.012(2) 0.025(3) -0.006(2) -0.008(2) 0.005(2)
N3 0.023(3) 0.019(2) 0.025(3) -0.003(2) -0.005(2) -0.004(2)
C1 0.024(3) 0.011(2) 0.014(3) -0.0042(19) -0.002(2) 0.000(2)
C4 0.027(3) 0.018(3) 0.018(3) -0.009(2) -0.003(2) -0.002(2)
C13 0.023(3) 0.018(3) 0.014(3) -0.005(2) -0.006(2) 0.001(2)
C15 0.015(3) 0.024(3) 0.024(3) -0.007(2) -0.006(2) -0.001(2)
C21 0.024(3) 0.022(3) 0.014(3) -0.006(2) -0.006(2) 0.000(2)
C17 0.031(3) 0.014(2) 0.015(3) -0.003(2) -0.009(2) 0.004(2)
C7 0.018(3) 0.022(3) 0.034(3) -0.006(3) -0.005(3) -0.002(2)
C3 0.015(3) 0.020(3) 0.019(3) -0.007(2) -0.003(2) -0.003(2)
C22 0.025(3) 0.031(3) 0.020(3) -0.008(3) -0.004(2) -0.004(3)
C23 0.030(4) 0.036(4) 0.022(3) -0.010(3) -0.003(3) -0.006(3)
C12 0.028(4) 0.024(3) 0.031(3) -0.005(3) 0.002(3) 0.007(3)
C24 0.027(4) 0.051(5) 0.041(4) -0.010(4) -0.010(3) 0.003(3)
C18 0.052(5) 0.021(3) 0.019(3) -0.009(2) -0.012(3) 0.011(3)
C20 0.057(5) 0.025(3) 0.033(4) 0.000(3) 0.000(4) 0.014(3)

loop_
_atom_type_symbol
_atom_type_description
_atom_type_scat_dispersion_real
_atom_type_scat_dispersion_imag
_atom_type_scat_source
C C 0.0033 0.0016 'International Tables Vol C Tables 4.2.6.8 and 6.1.1.4'
H H 0.0000 0.0000 'International Tables Vol C Tables 4.2.6.8 and 6.1.1.4'
N N 0.0061 0.0033 'International Tables Vol C Tables 4.2.6.8 and 6.1.1.4'
S S 0.1246 0.1234 'International Tables Vol C Tables 4.2.6.8 and 6.1.1.4'
Pt Pt -1.7033 8.3905 'International Tables Vol C Tables 4.2.6.8 and 6.1.1.4'

loop_
_geom_angle_atom_site_label_1
_geom_angle_atom_site_label_2
_geom_angle_atom_site_label_3
_geom_angle
_geom_angle_site_symmetry_1
_geom_angle_site_symmetry_3
S1 Pt1 S1 180.0 . 2_566
S1 Pt1 S2 90.39(5) . 2_566
S1 Pt1 S2 89.61(5) 2_566 2_566
S1 Pt1 S2 89.61(5) . .
S1 Pt1 S2 90.39(5) 2_566 .
S2 Pt1 S2 180.0 2_566 .
S3 Pt2 S3 180.0 . 2_647
S3 Pt2 S4 90.05(5) . 2_647
S3 Pt2 S4 89.95(5) 2_647 2_647
S3 Pt2 S4 89.95(5) . .
S3 Pt2 S4 90.05(5) 2_647 .
S4 Pt2 S4 180.00(7) 2_647 .
C2 S2 Pt1 103.7(2) . .
C3 S3 Pt2 103.1(2) . .
C4 S4 Pt2 103.6(2) . .
C1 S1 Pt1 103.87(19) . .
C17 N5 C9 105.7(4) . .
C17 N5 C21 111.1(4) . .
C9 N5 C21 112.0(4) . .
C17 N5 C13 111.6(5) . .
C9 N5 C13 111.8(4) . .
C21 N5 C13 104.8(4) . .
C1 N1 C5 120.3(5) . .
C1 N1 H5 119.8 . .
C5 N1 H5 119.8 . .
C15 C16 H40 109.5 . .
C15 C16 H41 109.5 . .
H40 C16 H41 109.5 . .
C15 C16 H42 109.5 . .
H40 C16 H42 109.5 . .
H41 C16 H42 109.5 . .
C2 N2 C6 117.5(5) . .
C4 N4 C8 118.1(5) . .
N2 C6 C5 122.1(6) . .
N2 C6 H2 119.0 . .
C5 C6 H2 119.0 . .
C9 C10 C11 109.9(5) . .
C9 C10 H15 109.7 . .
C11 C10 H15 109.7 . .
C9 C10 H16 109.7 . .
C11 C10 H16 109.7 . .
H15 C10 H16 108.2 . .
C13 C14 C15 109.8(5) . .
C13 C14 H21 109.7 . .
C15 C14 H21 109.7 . .
C13 C14 H22 109.7 . .
C15 C14 H22 109.7 . .
H21 C14 H22 108.2 . .
C20 C19 C18 114.4(6) . .
C20 C19 H28 108.6 . .
C18 C19 H28 108.6 . .
C20 C19 H29 108.6 . .
C18 C19 H29 108.6 . .
H28 C19 H29 107.6 . .
N2 C2 C1 121.8(5) . .
N2 C2 S2 117.8(4) . .
C1 C2 S2 120.4(4) . .
C10 C9 N5 116.7(5) . .
C10 C9 H7 108.1 . .
N5 C9 H7 108.1 . .
C10 C9 H8 108.1 . .
N5 C9 H8 108.1 . .
H7 C9 H8 107.3 . .
C7 C8 N4 121.4(6) . .
C7 C8 H4 119.3 . .
N4 C8 H4 119.3 . .
N1 C5 C6 120.3(5) . .
N1 C5 H1 119.9 . .
C6 C5 H1 119.9 . .
C3 N3 C7 119.7(5) . .
C3 N3 H6 120.2 . .
C7 N3 H6 120.2 . .
N1 C1 C2 117.9(5) . .
N1 C1 S1 119.9(4) . .
C2 C1 S1 122.2(4) . .
N4 C4 C3 121.3(6) . .
N4 C4 S4 118.7(5) . .
C3 C4 S4 120.0(5) . .
C14 C13 N5 115.9(5) . .
C14 C13 H13 108.3 . .
N5 C13 H13 108.3 . .
C14 C13 H14 108.3 . .
N5 C13 H14 108.3 . .
H13 C13 H14 107.4 . .
C16 C15 C14 114.8(5) . .
C16 C15 H38 108.6 . .
C14 C15 H38 108.6 . .
C16 C15 H39 108.6 . .
C14 C15 H39 108.6 . .
H38 C15 H39 107.5 . .
C22 C21 N5 115.8(5) . .
C22 C21 H9 108.3 . .
N5 C21 H9 108.3 . .
C22 C21 H10 108.3 . .
N5 C21 H10 108.3 . .
H9 C21 H10 107.4 . .
N5 C17 C18 115.7(5) . .
N5 C17 H11 108.4 . .
C18 C17 H11 108.4 . .
N5 C17 H12 108.4 . .
C18 C17 H12 108.4 . .
H11 C17 H12 107.4 . .
N3 C7 C8 121.0(6) . .
N3 C7 H3 119.5 . .
C8 C7 H3 119.5 . .
N3 C3 C4 118.4(5) . .
N3 C3 S3 118.5(4) . .
C4 C3 S3 123.1(5) . .
C21 C22 C23 111.5(5) . .
C21 C22 H19 109.3 . .
C23 C22 H19 109.3 . .
C21 C22 H20 109.3 . .
C23 C22 H20 109.3 . .
H19 C22 H20 108.0 . .
C24 C23 C22 114.6(6) . .
C24 C23 H23 108.6 . .
C22 C23 H23 108.6 . .
C24 C23 H24 108.6 . .
C22 C23 H24 108.6 . .
H23 C23 H24 107.6 . .
C11 C12 H35 109.5 . .
C11 C12 H36 109.5 . .
H35 C12 H36 109.5 . .
C11 C12 H37 109.5 . .
H35 C12 H37 109.5 . .
H36 C12 H37 109.5 . .
C12 C11 C10 113.2(5) . .
C12 C11 H33 108.9 . .
C10 C11 H33 108.9 . .
C12 C11 H34 108.9 . .
C10 C11 H34 108.9 . .
H33 C11 H34 107.8 . .
C23 C24 H25 109.5 . .
C23 C24 H26 109.5 . .
H25 C24 H26 109.5 . .
C23 C24 H27 109.5 . .
H25 C24 H27 109.5 . .
H26 C24 H27 109.5 . .
C17 C18 C19 110.9(5) . .
C17 C18 H17 109.5 . .
C19 C18 H17 109.5 . .
C17 C18 H18 109.5 . .
C19 C18 H18 109.5 . .
H17 C18 H18 108.0 . .
C19 C20 H30 109.5 . .
C19 C20 H31 109.5 . .
H30 C20 H31 109.5 . .
C19 C20 H32 109.5 . .
H30 C20 H32 109.5 . .
H31 C20 H32 109.5 . .

loop_
_geom_bond_atom_site_label_1
_geom_bond_atom_site_label_2
_geom_bond_distance
_geom_bond_site_symmetry_2
Pt1 S1 2.2898(13) .
Pt1 S1 2.2899(13) 2_566
Pt1 S2 2.3011(14) 2_566
Pt1 S2 2.3011(14) .
Pt2 S3 2.2848(15) .
Pt2 S3 2.2848(15) 2_647
Pt2 S4 2.3039(15) 2_647
Pt2 S4 2.3040(15) .
S2 C2 1.740(6) .
S3 C3 1.714(6) .
S4 C4 1.729(7) .
S1 C1 1.719(6) .
N5 C17 1.519(7) .
N5 C9 1.523(7) .
N5 C21 1.524(7) .
N5 C13 1.531(7) .
N1 C1 1.342(7) .
N1 C5 1.351(7) .
N1 H5 0.8800 .
C16 C15 1.520(9) .
C16 H40 0.9800 .
C16 H41 0.9800 .
C16 H42 0.9800 .
N2 C2 1.341(7) .
N2 C6 1.351(7) .
N4 C4 1.333(8) .
N4 C8 1.366(9) .
C6 C5 1.371(9) .
C6 H2 0.9500 .
C10 C9 1.518(8) .
C10 C11 1.527(8) .
C10 H15 0.9900 .
C10 H16 0.9900 .
C14 C13 1.506(8) .
C14 C15 1.544(8) .
C14 H21 0.9900 .
C14 H22 0.9900 .
C19 C20 1.520(10) .
C19 C18 1.528(9) .
C19 H28 0.9900 .
C19 H29 0.9900 .
C2 C1 1.436(8) .
C9 H7 0.9900 .
C9 H8 0.9900 .
C8 C7 1.364(9) .
C8 H4 0.9500 .
C5 H1 0.9500 .
N3 C3 1.347(8) .
N3 C7 1.356(8) .
N3 H6 0.8800 .
C4 C3 1.439(8) .
C13 H13 0.9900 .
C13 H14 0.9900 .
C15 H38 0.9900 .
C15 H39 0.9900 .
C21 C22 1.519(8) .
C21 H9 0.9900 .
C21 H10 0.9900 .
C17 C18 1.522(8) .
C17 H11 0.9900 .
C17 H12 0.9900 .
C7 H3 0.9500 .
C22 C23 1.527(9) .
C22 H19 0.9900 .
C22 H20 0.9900 .
C23 C24 1.514(10) .
C23 H23 0.9900 .
C23 H24 0.9900 .
C12 C11 1.517(9) .
C12 H35 0.9800 .
C12 H36 0.9800 .
C12 H37 0.9800 .
C11 H33 0.9900 .
C11 H34 0.9900 .
C24 H25 0.9800 .
C24 H26 0.9800 .
C24 H27 0.9800 .
C18 H17 0.9900 .
C18 H18 0.9900 .
C20 H30 0.9800 .
C20 H31 0.9800 .
C20 H32 0.9800 .

loop_
_geom_torsion_atom_site_label_1
_geom_torsion_atom_site_label_2
_geom_torsion_atom_site_label_3
_geom_torsion_atom_site_label_4
_geom_torsion
C2 N2 C6 C5 1.4(9)
C6 N2 C2 C1 0.9(8)
C6 N2 C2 S2 -177.4(4)
Pt1 S2 C2 N2 -176.5(4)
Pt1 S2 C2 C1 5.1(5)
C11 C10 C9 N5 -174.4(5)
C17 N5 C9 C10 -176.1(5)
C21 N5 C9 C10 -55.0(6)
C13 N5 C9 C10 62.3(6)
C4 N4 C8 C7 0.2(9)
C1 N1 C5 C6 -0.3(9)
N2 C6 C5 N1 -1.8(10)
C5 N1 C1 C2 2.5(8)
C5 N1 C1 S1 -177.1(4)
N2 C2 C1 N1 -2.9(8)
S2 C2 C1 N1 175.4(4)
N2 C2 C1 S1 176.7(4)
S2 C2 C1 S1 -5.0(7)
Pt1 S1 C1 N1 -178.6(4)
Pt1 S1 C1 C2 1.9(5)
C8 N4 C4 C3 3.0(9)
C8 N4 C4 S4 -176.1(5)
Pt2 S4 C4 N4 -176.0(4)
Pt2 S4 C4 C3 4.9(5)
C15 C14 C13 N5 169.0(5)
C17 N5 C13 C14 -61.8(6)
C9 N5 C13 C14 56.4(6)
C21 N5 C13 C14 177.9(5)
C13 C14 C15 C16 58.1(7)
C17 N5 C21 C22 57.0(7)
C9 N5 C21 C22 -60.9(6)
C13 N5 C21 C22 177.7(5)
C9 N5 C17 C18 -180.0(5)
C21 N5 C17 C18 58.4(7)
C13 N5 C17 C18 -58.3(7)
C3 N3 C7 C8 -0.7(10)
N4 C8 C7 N3 -1.4(10)
C7 N3 C3 C4 3.7(9)
C7 N3 C3 S3 -176.1(5)
N4 C4 C3 N3 -5.0(8)
S4 C4 C3 N3 174.1(4)
N4 C4 C3 S3 174.8(5)
S4 C4 C3 S3 -6.2(7)
Pt2 S3 C3 N3 -176.6(4)
Pt2 S3 C3 C4 3.7(5)
N5 C21 C22 C23 179.7(5)
C21 C22 C23 C24 -67.3(8)
C9 C10 C11 C12 -171.1(5)
N5 C17 C18 C19 178.1(6)
C20 C19 C18 C17 61.1(8)
